data_1551577
loop_
_publ_author_name
'MIKURIYA, Masahiro'
'HARA, Masashi'
'YOSHIOKA, Daisuke'
'MITSUHASHI, Ryoji'

_publ_section_title
;
 Dinuclear Assembly in a Copper(II) Complex with
 1,3-Bis(pyrrole-2-methylideneamino)-2-propanol
;
_journal_issue 0
_journal_name_full 'X-ray Structure Analysis Online'
_journal_page_first 67
_journal_paper_doi 10.2116/xraystruct.33.67
_journal_volume 33
_journal_year 2017
_chemical_formula_sum 'C14 H17 Cu N4 O1.5'
_chemical_formula_weight 328.85
_space_group_crystal_system monoclinic
_space_group_IT_number 15
_space_group_name_Hall '-C 2yc'
_space_group_name_H-M_alt 'C 1 2/c 1'
_symmetry_space_group_name_Hall '-C 2yc'
_symmetry_space_group_name_H-M 'C 1 2/c 1'
_atom_sites_solution_hydrogens mixed
_audit_creation_method SHELXL-2014/7
_cell_angle_alpha 90
_cell_angle_beta 113.728(2)
_cell_angle_gamma 90
_cell_formula_units_Z 8
_cell_length_a 17.975(2)
_cell_length_b 18.894(2)
_cell_length_c 9.2081(11)
_cell_measurement_reflns_used 4127
_cell_measurement_temperature 293(2)
_cell_measurement_theta_max 27.5888
_cell_measurement_theta_min 2.1577
_cell_volume 2862.9(6)
_computing_cell_refinement 'Bruker SMART'
_computing_data_collection 'Bruker SMART'
_computing_data_reduction 'Bruker SAINT'
_computing_structure_refinement 'SHELXL-2014/7 (Sheldrick, 2014)'
_computing_structure_solution 'XT, VERSION 2014/4'
_diffrn_ambient_temperature 293(2)
_diffrn_measured_fraction_theta_full 0.997
_diffrn_measured_fraction_theta_max 0.893
_diffrn_measurement_device_type 'CCD area detector'
_diffrn_measurement_method 'phi and omega scans'
_diffrn_radiation_type MoK\a
_diffrn_radiation_wavelength 0.71073
_diffrn_reflns_av_R_equivalents 0.0181
_diffrn_reflns_av_unetI/netI 0.0249
_diffrn_reflns_Laue_measured_fraction_full 0.997
_diffrn_reflns_Laue_measured_fraction_max 0.893
_diffrn_reflns_limit_h_max 23
_diffrn_reflns_limit_h_min -23
_diffrn_reflns_limit_k_max 22
_diffrn_reflns_limit_k_min -24
_diffrn_reflns_limit_l_max 11
_diffrn_reflns_limit_l_min -10
_diffrn_reflns_number 9047
_diffrn_reflns_point_group_measured_fraction_full 0.997
_diffrn_reflns_point_group_measured_fraction_max 0.893
_diffrn_reflns_theta_full 25.242
_diffrn_reflns_theta_max 28.889
_diffrn_reflns_theta_min 2.156
_diffrn_source 'sealed tube'
_exptl_absorpt_coefficient_mu 1.531
_exptl_absorpt_correction_T_max 0.70
_exptl_absorpt_correction_T_min 0.62
_exptl_absorpt_correction_type multi-scan
_exptl_absorpt_process_details SADABS
_exptl_crystal_colour dark-brown
_exptl_crystal_density_diffrn 1.526
_exptl_crystal_density_meas 1.48
_exptl_crystal_density_method 'floating method'
_exptl_crystal_description plate
_exptl_crystal_F_000 1360
_exptl_crystal_size_max 0.460
_exptl_crystal_size_mid 0.350
_exptl_crystal_size_min 0.250
_refine_diff_density_max 0.398
_refine_diff_density_min -0.300
_refine_diff_density_rms 0.061
_refine_ls_extinction_method none
_refine_ls_goodness_of_fit_ref 1.073
_refine_ls_hydrogen_treatment mixed
_refine_ls_matrix_type full
_refine_ls_number_parameters 203
_refine_ls_number_reflns 3378
_refine_ls_number_restraints 0
_refine_ls_restrained_S_all 1.073
_refine_ls_R_factor_all 0.0395
_refine_ls_R_factor_gt 0.0320
_refine_ls_shift/su_max 0.001
_refine_ls_shift/su_mean 0.000
_refine_ls_structure_factor_coef Fsqd
_refine_ls_weighting_details 'w=1/[\s^2^(Fo^2^)+(0.0594P)^2^+0.6468P] where P=(Fo^2^+2Fc^2^)/3'
_refine_ls_weighting_scheme calc
_refine_ls_wR_factor_gt 0.0957
_refine_ls_wR_factor_ref 0.0991
_reflns_Friedel_coverage 0.000
_reflns_number_gt 2800
_reflns_number_total 3378
_reflns_threshold_expression 'I > 2\s(I)'
_cod_data_source_file 33_67_1.txt
_cod_data_source_block Cu611m_0m
_cod_depositor_comments
;
The following automatic conversions were performed:

'_exptl_absorpt_correction_type' value 'Multi-Scan' changed to
'multi-scan' according to
/home/andrius/struct/COD-crude-data/automatic-downloads/current/J-STAGE/lib/dictionaries/cif_core.dic
dictionary named 'cif_core.dic' version 2.4.2 from 2011-04-26.

Automatic conversion script
Id: cif_fix_values 6524 2018-11-02 12:15:13Z antanas 
;
_cod_original_cell_volume 2863.0(6)
_cod_original_formula_sum 'C14 H17 Cu N4 O1.50'
_cod_database_code 1551577
_shelx_shelxl_version_number 2014/7
_shelx_space_group_comment
;
The symmetry employed for this shelxl refinement is uniquely defined
by the following loop, which should always be used as a source of
symmetry information in preference to the above space-group names.
They are only intended as comments.
;
_shelx_estimated_absorpt_t_min 0.539
_shelx_estimated_absorpt_t_max 0.701

loop_
_space_group_symop_operation_xyz
'x, y, z'
'-x, y, -z+1/2'
'x+1/2, y+1/2, z'
'-x+1/2, y+1/2, -z+1/2'
'-x, -y, -z'
'x, -y, z-1/2'
'-x+1/2, -y+1/2, -z'
'x+1/2, -y+1/2, z-1/2'

loop_
_atom_site_label
_atom_site_type_symbol
_atom_site_fract_x
_atom_site_fract_y
_atom_site_fract_z
_atom_site_U_iso_or_equiv
_atom_site_adp_type
_atom_site_occupancy
_atom_site_site_symmetry_order
_atom_site_calc_flag
_atom_site_refinement_flags_posn
_atom_site_refinement_flags_adp
_atom_site_refinement_flags_occupancy
Cu1 Cu 0.36125(2) 0.24235(2) 0.51704(3) 0.04273(11) Uani 1 1 d . . .
O1 O 0.49294(10) 0.18854(11) 0.8964(2) 0.0526(4) Uani 1 1 d . . .
H1A H 0.498(3) 0.161(3) 0.930(6) 0.044(17) Uiso 0.5 1 d . . P
H1B H 0.488(3) 0.189(2) 0.791(5) 0.040(11) Uiso 0.5 1 d . . P
N1 N 0.31778(10) 0.17423(9) 0.34178(19) 0.0467(4) Uani 1 1 d . . .
N2 N 0.33703(10) 0.16471(10) 0.6380(2) 0.0485(4) Uani 1 1 d . . .
N3 N 0.39559(10) 0.30663(9) 0.70571(18) 0.0453(4) Uani 1 1 d . . .
N4 N 0.37635(11) 0.32747(9) 0.4118(2) 0.0485(4) Uani 1 1 d . . .
C1 C 0.29707(12) 0.11193(12) 0.3910(3) 0.0516(5) Uani 1 1 d . . .
C2 C 0.26817(15) 0.06471(13) 0.2662(3) 0.0645(6) Uani 1 1 d . . .
H2 H 0.2499 0.0189 0.2690 0.077 Uiso 1 1 calc R U .
C3 C 0.27157(15) 0.09878(15) 0.1362(3) 0.0671(7) Uani 1 1 d . . .
H3 H 0.2562 0.0804 0.0345 0.080 Uiso 1 1 calc R U .
C4 C 0.30231(13) 0.16546(13) 0.1870(3) 0.0558(5) Uani 1 1 d . . .
H4 H 0.3111 0.1997 0.1231 0.067 Uiso 1 1 calc R U .
C5 C 0.30845(13) 0.10963(12) 0.5524(3) 0.0536(5) Uani 1 1 d . . .
H5 H 0.2955 0.0692 0.5951 0.064 Uiso 1 1 calc R U .
C6 C 0.34821(14) 0.16619(14) 0.8045(3) 0.0594(6) Uani 1 1 d . . .
H6A H 0.3571 0.1184 0.8463 0.071 Uiso 1 1 calc R U .
H6B H 0.2991 0.1840 0.8113 0.071 Uiso 1 1 calc R U .
C7 C 0.41936(12) 0.21221(14) 0.9045(2) 0.0520(5) Uani 1 1 d . . .
H7 H 0.4261 0.2063 1.0149 0.062 Uiso 1 1 calc R U .
C8 C 0.40623(14) 0.29015(13) 0.8675(2) 0.0540(5) Uani 1 1 d . . .
H8A H 0.3585 0.3056 0.8831 0.065 Uiso 1 1 calc R U .
H8B H 0.4525 0.3163 0.9410 0.065 Uiso 1 1 calc R U .
C9 C 0.40464(12) 0.37034(11) 0.6690(3) 0.0495(5) Uani 1 1 d . . .
H9 H 0.4167 0.4064 0.7437 0.059 Uiso 1 1 calc R U .
C10 C 0.39597(12) 0.38491(11) 0.5117(2) 0.0498(5) Uani 1 1 d . . .
C11 C 0.40862(15) 0.44389(13) 0.4346(3) 0.0650(6) Uani 1 1 d . . .
H11 H 0.4222 0.4892 0.4761 0.078 Uiso 1 1 calc R U .
C12 C 0.39707(17) 0.42203(14) 0.2860(3) 0.0739(7) Uani 1 1 d . . .
H12 H 0.4016 0.4499 0.2067 0.089 Uiso 1 1 calc R U .
C13 C 0.37741(16) 0.35065(13) 0.2745(3) 0.0618(6) Uani 1 1 d . . .
H13 H 0.3666 0.3229 0.1849 0.074 Uiso 1 1 calc R U .
C14 C 0.5000 0.0643(8) 1.2500 0.213(5) Uani 1 2 d S T P
C15 C 0.4967(12) 0.0070(7) 1.1892(17) 0.199(7) Uani 0.5 1 d . . P
O2 O 0.4756(5) 0.0775(5) 1.3778(12) 0.213(5) Uani 0.5 1 d . . P

loop_
_atom_site_aniso_label
_atom_site_aniso_U_11
_atom_site_aniso_U_22
_atom_site_aniso_U_33
_atom_site_aniso_U_23
_atom_site_aniso_U_13
_atom_site_aniso_U_12
Cu1 0.04306(17) 0.04814(17) 0.03458(16) -0.00095(9) 0.01309(11) -0.00571(9)
O1 0.0422(8) 0.0661(12) 0.0468(10) 0.0062(8) 0.0151(7) 0.0053(7)
N1 0.0421(9) 0.0516(9) 0.0418(9) -0.0037(7) 0.0121(7) -0.0038(7)
N2 0.0410(9) 0.0611(10) 0.0429(9) 0.0032(7) 0.0163(7) -0.0101(8)
N3 0.0397(9) 0.0552(10) 0.0370(8) -0.0039(7) 0.0113(7) 0.0050(7)
N4 0.0490(10) 0.0492(9) 0.0428(9) 0.0025(7) 0.0138(7) -0.0018(7)
C1 0.0411(10) 0.0518(12) 0.0570(13) -0.0047(9) 0.0147(9) -0.0037(8)
C2 0.0554(13) 0.0535(13) 0.0780(17) -0.0171(12) 0.0200(12) -0.0054(10)
C3 0.0606(14) 0.0746(16) 0.0559(14) -0.0216(12) 0.0129(11) 0.0047(12)
C4 0.0527(12) 0.0667(14) 0.0458(11) -0.0067(10) 0.0174(9) 0.0017(10)
C5 0.0438(11) 0.0535(12) 0.0620(13) 0.0055(10) 0.0197(10) -0.0086(9)
C6 0.0529(12) 0.0821(16) 0.0478(12) 0.0089(11) 0.0251(10) -0.0098(11)
C7 0.0432(11) 0.0809(16) 0.0337(10) 0.0062(10) 0.0172(8) 0.0023(10)
C8 0.0475(11) 0.0741(15) 0.0410(11) -0.0064(10) 0.0183(9) 0.0065(10)
C9 0.0400(10) 0.0511(11) 0.0520(12) -0.0089(9) 0.0128(9) 0.0043(8)
C10 0.0422(10) 0.0464(11) 0.0534(12) -0.0012(9) 0.0117(9) 0.0033(8)
C11 0.0655(15) 0.0489(12) 0.0716(16) 0.0047(11) 0.0183(12) -0.0029(10)
C12 0.0885(19) 0.0620(15) 0.0705(17) 0.0182(12) 0.0312(14) -0.0074(13)
C13 0.0718(15) 0.0645(14) 0.0450(12) 0.0069(10) 0.0194(11) -0.0043(12)
C14 0.205(11) 0.201(12) 0.283(15) 0.000 0.150(11) 0.000
C15 0.250(15) 0.174(11) 0.204(18) -0.114(12) 0.124(17) -0.046(15)
O2 0.128(6) 0.233(10) 0.283(11) -0.145(9) 0.089(6) -0.032(6)

loop_
_atom_type_symbol
_atom_type_description
_atom_type_scat_dispersion_real
_atom_type_scat_dispersion_imag
_atom_type_scat_source
C C 0.0033 0.0016 'International Tables Vol C Tables 4.2.6.8 and 6.1.1.4'
H H 0.0000 0.0000 'International Tables Vol C Tables 4.2.6.8 and 6.1.1.4'
N N 0.0061 0.0033 'International Tables Vol C Tables 4.2.6.8 and 6.1.1.4'
O O 0.0106 0.0060 'International Tables Vol C Tables 4.2.6.8 and 6.1.1.4'
Cu Cu 0.3201 1.2651 'International Tables Vol C Tables 4.2.6.8 and 6.1.1.4'

loop_
_geom_angle_atom_site_label_1
_geom_angle_atom_site_label_2
_geom_angle_atom_site_label_3
_geom_angle
_geom_angle_site_symmetry_1
_geom_angle_site_symmetry_3
N4 Cu1 N1 102.75(7) . .
N4 Cu1 N2 171.53(7) . .
N1 Cu1 N2 82.68(7) . .
N4 Cu1 N3 82.83(7) . .
N1 Cu1 N3 172.79(7) . .
N2 Cu1 N3 91.27(7) . .
C7 O1 H1A 102(5) . .
C7 O1 H1B 110(2) . .
H1A O1 H1B 118(6) . .
C4 N1 C1 106.08(18) . .
C4 N1 Cu1 142.57(15) . .
C1 N1 Cu1 111.32(14) . .
C5 N2 C6 120.77(19) . .
C5 N2 Cu1 112.20(15) . .
C6 N2 Cu1 127.03(15) . .
C9 N3 C8 119.56(18) . .
C9 N3 Cu1 111.67(14) . .
C8 N3 Cu1 128.69(15) . .
C13 N4 C10 105.98(19) . .
C13 N4 Cu1 142.39(16) . .
C10 N4 Cu1 111.57(14) . .
N1 C1 C2 110.0(2) . .
N1 C1 C5 115.52(19) . .
C2 C1 C5 134.5(2) . .
C1 C2 C3 106.7(2) . .
C1 C2 H2 126.7 . .
C3 C2 H2 126.7 . .
C4 C3 C2 106.4(2) . .
C4 C3 H3 126.8 . .
C2 C3 H3 126.8 . .
N1 C4 C3 110.8(2) . .
N1 C4 H4 124.6 . .
C3 C4 H4 124.6 . .
N2 C5 C1 118.23(19) . .
N2 C5 H5 120.9 . .
C1 C5 H5 120.9 . .
N2 C6 C7 111.98(17) . .
N2 C6 H6A 109.2 . .
C7 C6 H6A 109.2 . .
N2 C6 H6B 109.2 . .
C7 C6 H6B 109.2 . .
H6A C6 H6B 107.9 . .
O1 C7 C8 111.01(18) . .
O1 C7 C6 111.2(2) . .
C8 C7 C6 113.97(18) . .
O1 C7 H7 106.7 . .
C8 C7 H7 106.7 . .
C6 C7 H7 106.7 . .
N3 C8 C7 112.54(17) . .
N3 C8 H8A 109.1 . .
C7 C8 H8A 109.1 . .
N3 C8 H8B 109.1 . .
C7 C8 H8B 109.1 . .
H8A C8 H8B 107.8 . .
N3 C9 C10 118.62(19) . .
N3 C9 H9 120.7 . .
C10 C9 H9 120.7 . .
N4 C10 C11 110.0(2) . .
N4 C10 C9 115.04(19) . .
C11 C10 C9 134.7(2) . .
C12 C11 C10 106.2(2) . .
C12 C11 H11 126.9 . .
C10 C11 H11 126.9 . .
C11 C12 C13 107.6(2) . .
C11 C12 H12 126.2 . .
C13 C12 H12 126.2 . .
N4 C13 C12 110.1(2) . .
N4 C13 H13 124.9 . .
C12 C13 H13 124.9 . .
C15 C14 C15 52.9(16) . 2_657
C15 C14 O2 124.2(13) . .
C15 C14 O2 75.5(8) 2_657 .
C15 C14 O2 75.5(8) . 2_657
C15 C14 O2 124.2(13) 2_657 2_657
O2 C14 O2 159.9(16) . 2_657
C14 O2 C15 46.0(6) . 2_657

loop_
_geom_bond_atom_site_label_1
_geom_bond_atom_site_label_2
_geom_bond_distance
_geom_bond_site_symmetry_2
Cu1 N4 1.9525(17) .
Cu1 N1 1.9637(16) .
Cu1 N2 1.9927(17) .
Cu1 N3 2.0028(16) .
O1 C7 1.426(3) .
O1 H1A 0.60(5) .
O1 H1B 0.94(4) .
N1 C4 1.348(3) .
N1 C1 1.366(3) .
N2 C5 1.282(3) .
N2 C6 1.465(3) .
N3 C9 1.278(3) .
N3 C8 1.458(3) .
N4 C13 1.345(3) .
N4 C10 1.374(3) .
C1 C2 1.381(3) .
C1 C5 1.417(3) .
C2 C3 1.382(4) .
C2 H2 0.9300 .
C3 C4 1.380(3) .
C3 H3 0.9300 .
C4 H4 0.9300 .
C5 H5 0.9300 .
C6 C7 1.514(3) .
C6 H6A 0.9700 .
C6 H6B 0.9700 .
C7 C8 1.509(4) .
C7 H7 0.9800 .
C8 H8A 0.9700 .
C8 H8B 0.9700 .
C9 C10 1.420(3) .
C9 H9 0.9300 .
C10 C11 1.388(3) .
C11 C12 1.363(4) .
C11 H11 0.9300 .
C12 C13 1.388(3) .
C12 H12 0.9300 .
C13 H13 0.9300 .
C14 C15 1.209(14) .
C14 C15 1.209(14) 2_657
C14 O2 1.433(9) .
C14 O2 1.433(9) 2_657
O2 C15 1.627(15) 2_657

loop_
_geom_hbond_atom_site_label_D
_geom_hbond_atom_site_label_H
_geom_hbond_atom_site_label_A
_geom_hbond_distance_DH
_geom_hbond_distance_HA
_geom_hbond_distance_DA
_geom_hbond_angle_DHA
_geom_hbond_site_symmetry_A
O1 H1B O1 0.94(4) 1.89(4) 2.807(4) 165(4) 2_656
